data_4512530
loop_
_publ_author_name
'Munn, Alexis S.'
'Amabilino, Silvia'
'Stevens, Thomas W.'
'Daniels, Luke M.'
'Clarkson, Guy J.'
'Millange, Franck'
'Lennox, Matthew J.'
'D\"uren, Tina'
'Bourelly, Sandrine'
'Llewellyn, Philip L.'
'Walton, Richard I.'

_publ_section_title
;
 Metal--Organic Frameworks from Divalent Metals and
 1,4-Benzenedicarboxylate with Bidentate Pyridine-N-oxide Co-ligands
;
_journal_issue 2
_journal_name_full 'Crystal Growth &amp; Design'
_journal_page_first 891
_journal_paper_doi 10.1021/cg501690b
_journal_volume 15
_journal_year 2015
_chemical_formula_moiety 'C44 H28 Co3 N4 O14'
_chemical_formula_sum 'C44 H28 Co3 N4 O14'
_chemical_formula_weight 1013.49
_chemical_name_systematic
;
 ?
;
_space_group_crystal_system triclinic
_space_group_IT_number 2
_space_group_name_Hall '-P 1'
_space_group_name_H-M_alt 'P -1'
_symmetry_space_group_name_Hall '-P 1'
_symmetry_space_group_name_H-M 'P -1'
_atom_sites_solution_hydrogens geom
_atom_sites_solution_primary direct
_audit_creation_date 2014-11-05
_audit_creation_method
;
Olex2 1.2
(compiled 2014.08.28 svn.r2986 for OlexSys, GUI svn.r4874)
;
_audit_update_record
;
????
;
_cell_angle_alpha 99.057(11)
_cell_angle_beta 90.485(9)
_cell_angle_gamma 106.122(10)
_cell_formula_units_Z 2
_cell_length_a 9.650(6)
_cell_length_b 17.270(12)
_cell_length_c 18.274(12)
_cell_measurement_reflns_used 6055
_cell_measurement_temperature 100(2)
_cell_measurement_theta_max 27.5
_cell_measurement_theta_min 2.2
_cell_volume 2885(3)
_computing_cell_refinement
;
CrystalClear-SM Expert 2.0 r11 (Rigaku, 2011)
;
_computing_data_collection
;
CrystalClear-SM Expert 2.0 r11 (Rigaku, 2011)
;
_computing_data_reduction
;
CrystalClear-SM Expert 2.0 r11 (Rigaku, 2011)
;
_computing_molecular_graphics 'Olex2 (Dolomanov et al., 2009)'
_computing_publication_material 'Olex2 (Dolomanov et al., 2009)'
_computing_structure_refinement 'ShelXL (Sheldrick, 2008)'
_computing_structure_solution 'ShelXS (Sheldrick, 2008)'
_diffrn_ambient_temperature 100(2)
_diffrn_detector CCD
_diffrn_detector_area_resol_mean 28.5714
_diffrn_measured_fraction_theta_full 0.985
_diffrn_measured_fraction_theta_max 0.985
_diffrn_measurement_details
;
scan:
    Number of images: 128
               Slice: -110.0000 - 18.0000
         Image width: 1.0000
            Exp time: 30.0000
       Rotation axis: Omega
               Omega: 0.0000
               Kappa: -70.0000
                 Phi: 315.0000
                 XTD: 45.2039
              2theta: -20.0967
scan:
    Number of images: 128
               Slice: -110.0000 - 18.0000
         Image width: 1.0000
            Exp time: 30.0000
       Rotation axis: Omega
               Omega: 0.0000
               Kappa: -70.0000
                 Phi: 270.0000
                 XTD: 45.2039
              2theta: -20.0967
scan:
    Number of images: 113
               Slice: -110.0000 - 3.0000
         Image width: 1.0000
            Exp time: 30.0000
       Rotation axis: Omega
               Omega: 0.0000
               Kappa: -70.0000
                 Phi: 135.0000
                 XTD: 45.2039
              2theta: -20.0967
scan:
    Number of images: 90
               Slice: -87.0000 - 3.0000
         Image width: 1.0000
            Exp time: 30.0000
       Rotation axis: Omega
               Omega: 0.0000
               Kappa: 0.0000
                 Phi: 45.0000
                 XTD: 45.2039
              2theta: -20.0967
scan:
    Number of images: 60
               Slice: -110.0000 - -50.0000
         Image width: 1.0000
            Exp time: 30.0000
       Rotation axis: Omega
               Omega: 0.0000
               Kappa: 0.0000
                 Phi: 0.0000
                 XTD: 45.2039
              2theta: -20.0967
scan:
    Number of images: 48
               Slice: -86.0000 - -38.0000
         Image width: 1.0000
            Exp time: 30.0000
       Rotation axis: Omega
               Omega: 0.0000
               Kappa: -70.0000
                 Phi: 90.0000
                 XTD: 45.2039
              2theta: -20.0967

 Reflections were merged by SHELXL according to the crystal
 class for the calculation of statistics and refinement.
 
 _reflns_Friedel_fraction is defined as the number of unique
 Friedel pairs measured divided by the number that would be
 possible theoretically, ignoring centric projections and
 systematic absences.
;
_diffrn_measurement_device
;
AFC12 (Right): Kappa 3 circle
;
_diffrn_measurement_device_type
;
Rigaku Saturn724+ (2x2 bin mode)
;
_diffrn_measurement_method 'profile data from \w-scans'
_diffrn_measurement_specimen_support Mitegen
_diffrn_orient_matrix_type d*Trek
_diffrn_orient_matrix_UB_11 0.105904
_diffrn_orient_matrix_UB_12 0.019681
_diffrn_orient_matrix_UB_13 0.008207
_diffrn_orient_matrix_UB_21 0.015173
_diffrn_orient_matrix_UB_22 0.033514
_diffrn_orient_matrix_UB_23 -0.048816
_diffrn_orient_matrix_UB_31 -0.007945
_diffrn_orient_matrix_UB_32 0.050812
_diffrn_orient_matrix_UB_33 0.020856
_diffrn_radiation_monochromator Confocal
_diffrn_radiation_type 'Mo K\a'
_diffrn_radiation_wavelength 0.71075
_diffrn_reflns_av_R_equivalents 0.136
_diffrn_reflns_av_unetI/netI 0.175
_diffrn_reflns_Laue_measured_fraction_full 0.997
_diffrn_reflns_Laue_measured_fraction_max 0.984
_diffrn_reflns_limit_h_max 12
_diffrn_reflns_limit_h_min -10
_diffrn_reflns_limit_k_max 22
_diffrn_reflns_limit_k_min -22
_diffrn_reflns_limit_l_max 23
_diffrn_reflns_limit_l_min -23
_diffrn_reflns_number 37606
_diffrn_reflns_point_group_measured_fraction_full 0.997
_diffrn_reflns_point_group_measured_fraction_max 0.984
_diffrn_reflns_theta_full 27.5
_diffrn_reflns_theta_max 27.515
_diffrn_reflns_theta_min 2.2
_diffrn_source 'Rotating Anode'
_diffrn_source_current 55.0
_diffrn_source_power 2.5
_diffrn_source_voltage 45.0
_exptl_absorpt_coefficient_mu 0.907
_exptl_absorpt_correction_T_max 1.000
_exptl_absorpt_correction_T_min 0.757
_exptl_absorpt_correction_type multi-scan
_exptl_absorpt_process_details
;
Higashi, T. (1995). Program for Absorption Correction.
Rigaku Corporation, Tokyo, Japan.
;
_exptl_crystal_colour pink
_exptl_crystal_density_diffrn 1.167
_exptl_crystal_description Platelet
_exptl_crystal_F_000 1026
_exptl_crystal_size_max 0.05
_exptl_crystal_size_mid 0.04
_exptl_crystal_size_min 0.01
_platon_squeeze_details
;
The unit cell contains 4 DMF molecules and 5 waters which have been treated 
as a diffuse contribution to the overall scattering without specific atom 
positions by SQUEEZE/PLATON.
;
_refine_diff_density_max 0.744
_refine_diff_density_min -1.135
_refine_diff_density_rms 0.240
_refine_ls_extinction_method none
_refine_ls_goodness_of_fit_ref 0.989
_refine_ls_hydrogen_treatment constr
_refine_ls_matrix_type full
_refine_ls_number_parameters 589
_refine_ls_number_reflns 13070
_refine_ls_number_restraints 42
_refine_ls_restrained_S_all 0.989
_refine_ls_R_factor_all 0.1626
_refine_ls_R_factor_gt 0.0898
_refine_ls_shift/su_max 0.000
_refine_ls_shift/su_mean 0.000
_refine_ls_structure_factor_coef Fsqd
_refine_ls_weighting_details
;
 w=1/[\s^2^(Fo^2^)+(0.0985P)^2^]
 where P=(Fo^2^+2Fc^2^)/3
;
_refine_ls_weighting_scheme calc
_refine_ls_wR_factor_gt 0.2159
_refine_ls_wR_factor_ref 0.2484
_reflns_number_gt 6882
_reflns_number_total 13070
_reflns_threshold_expression >2sigma(I)
_cod_data_source_file cg501690b_si_003.cif
_cod_data_source_block am19
_cod_depositor_comments
;
The following automatic conversions were performed:

'_exptl_absorpt_correction_type' value 'Multi-scan' changed to
'multi-scan' according to
/home/saulius/struct/COD-crude-data--automatic-downloads/rss-feeds/ACS/lib/dictionaries/cif_core.dic
dictionary named 'cif_core.dic' version 2.4.2 from 2011-04-26.

Automatic conversion script
Id: cif_fix_values 2935 2014-11-11 08:27:57Z andrius 

 Adding full bibliography for 4512530--4512532.cif.
;
_cod_database_code 4512530
_shelxl_version_number 2013-2
_shelx_space_group_comment
;
The symmetry employed for this shelxl refinement is uniquely defined
by the following loop, which should always be used as a source of
symmetry information in preference to the above space-group names.
They are only intended as comments.
;
_olex2_refinement_description
;
1. Fixed Uiso
 At 1.2 times of:
  All C(H) groups
2. Uiso/Uaniso restraints and constraints
C3B \\sim C4B \\sim C4B \\sim C5B \\sim C6B: within 1.7A with sigma of 0.008
and sigma for terminal atoms of 0.016
C5C \\sim C6C \\sim C7C \\sim C8C \\sim C3C: within 1.7A with sigma of 0.004
and sigma for terminal atoms of 0.016
3.a Aromatic/amide H refined with riding coordinates:
 C4C(H4C), C5C(H5C), C7C(H7C), C8C(H8C), C4D(H4D), C5D(H5D), C7D(H7D),
 C8D(H8D), C4F(H4F), C5F(H5F), C3A(H3A), C4A(H4A), C5A(H5A), C6A(H6A), C9A(H9A),
  C10A(H10A), C11A(H11A), C12A(H12A), C3B(H3B), C4B(H4B), C5B(H5B), C6B(H6B),
 C9B(H9B), C10B(H10B), C11B(H11B), C12B(H12B), C4E(H4E), C5E(H5E)
;
_olex2_submission_special_instructions 'No special instructions were received'

loop_
_space_group_symop_operation_xyz
'x, y, z'
'-x, -y, -z'

loop_
_atom_site_label
_atom_site_type_symbol
_atom_site_fract_x
_atom_site_fract_y
_atom_site_fract_z
_atom_site_U_iso_or_equiv
_atom_site_adp_type
_atom_site_occupancy
_atom_site_site_symmetry_order
_atom_site_calc_flag
_atom_site_refinement_flags_posn
_atom_site_refinement_flags_adp
_atom_site_refinement_flags_occupancy
Co1 Co 0.5000 0.0000 0.5000 0.0140(3) Uani 1 2 d S T P
Co2 Co 0.0000 0.0000 1.0000 0.0157(3) Uani 1 2 d S T P
Co3 Co -0.16403(10) -0.21059(5) 0.95073(5) 0.0185(2) Uani 1 1 d . . .
Co4 Co 0.45115(10) -0.21070(5) 0.45201(5) 0.0171(2) Uani 1 1 d . . .
O1C O 0.0200(5) -0.1793(3) 0.8947(2) 0.0209(11) Uani 1 1 d . . .
O2C O 0.0704(5) -0.0434(3) 0.8997(2) 0.0204(11) Uani 1 1 d . . .
C2C C 0.0725(7) -0.1134(4) 0.8697(4) 0.0181(14) Uani 1 1 d . . .
C3C C 0.1437(7) -0.1201(4) 0.7962(4) 0.0206(13) Uani 1 1 d . . .
C4C C 0.1972(7) -0.0494(4) 0.7647(4) 0.0201(15) Uani 1 1 d . . .
H4C H 0.1903 0.0018 0.7899 0.024 Uiso 1 1 calc R . .
C5C C 0.2603(7) -0.0541(4) 0.6964(4) 0.0218(14) Uani 1 1 d . . .
H5C H 0.2965 -0.0061 0.6751 0.026 Uiso 1 1 calc R . .
C6C C 0.2704(7) -0.1296(4) 0.6593(4) 0.0185(12) Uani 1 1 d . . .
C7C C 0.2243(7) -0.1984(4) 0.6921(3) 0.0167(11) Uani 1 1 d . . .
H7C H 0.2374 -0.2488 0.6687 0.020 Uiso 1 1 calc R . .
C8C C 0.1587(7) -0.1940(4) 0.7595(4) 0.0199(12) Uani 1 1 d . . .
H8C H 0.1238 -0.2421 0.7808 0.024 Uiso 1 1 calc R . .
O9C O 0.3454(5) -0.0707(3) 0.5531(2) 0.0200(11) Uani 1 1 d . . .
C9C C 0.3356(7) -0.1328(4) 0.5864(4) 0.0150(14) Uani 1 1 d . . .
O10C O 0.3734(5) -0.1944(3) 0.5578(3) 0.0237(11) Uani 1 1 d . . .
O1D O 0.2981(5) -0.1789(3) 0.3961(2) 0.0171(10) Uani 1 1 d . . .
O2D O 0.3817(5) -0.0424(3) 0.4002(3) 0.0205(11) Uani 1 1 d . . .
C2D C 0.3094(7) -0.1136(4) 0.3709(3) 0.0180(15) Uani 1 1 d . . .
C3D C 0.2320(7) -0.1204(4) 0.2968(4) 0.0183(15) Uani 1 1 d . . .
C4D C 0.1528(8) -0.1968(4) 0.2560(4) 0.0223(16) Uani 1 1 d . . .
H4D H 0.1472 -0.2451 0.2759 0.027 Uiso 1 1 calc R . .
C5D C 0.0847(8) -0.2028(4) 0.1895(4) 0.0243(17) Uani 1 1 d . . .
H5D H 0.0288 -0.2545 0.1639 0.029 Uiso 1 1 calc R . .
C6D C 0.0974(7) -0.1325(4) 0.1591(4) 0.0165(14) Uani 1 1 d . . .
C7D C 0.1765(8) -0.0551(4) 0.1975(3) 0.0242(17) Uani 1 1 d . . .
H7D H 0.1848 -0.0073 0.1763 0.029 Uiso 1 1 calc R . .
C8D C 0.2420(8) -0.0497(4) 0.2668(4) 0.0209(15) Uani 1 1 d . . .
H8D H 0.2937 0.0022 0.2938 0.025 Uiso 1 1 calc R . .
O9D O 0.0833(5) -0.0732(3) 0.0520(3) 0.0219(11) Uani 1 1 d . . .
C9D C 0.0313(8) -0.1356(4) 0.0829(4) 0.0220(16) Uani 1 1 d . . .
O10D O -0.0715(5) -0.1978(3) 0.0558(3) 0.0244(11) Uani 1 1 d . . .
O1F O -0.2077(5) -0.3385(3) 0.9364(3) 0.0288(12) Uani 1 1 d . . .
O2F O -0.3661(5) -0.2795(3) 0.9924(3) 0.0279(12) Uani 1 1 d . . .
C2F C -0.3248(9) -0.3421(5) 0.9723(4) 0.0300(18) Uani 1 1 d . . .
C3F C -0.4166(9) -0.4248(4) 0.9886(4) 0.0315(19) Uani 1 1 d . . .
C4F C -0.3663(9) -0.4942(5) 0.9677(5) 0.038(2) Uani 1 1 d . . .
H4F H -0.2769 -0.4896 0.9449 0.045 Uiso 1 1 calc R . .
C5F C -0.5481(9) -0.4296(5) 1.0185(5) 0.038(2) Uani 1 1 d . . .
H5F H -0.5808 -0.3822 1.0298 0.046 Uiso 1 1 calc R . .
O1A O 0.6011(5) -0.0975(3) 0.4705(2) 0.0161(10) Uani 1 1 d . . .
N2A N 0.7361(6) -0.1035(3) 0.4769(3) 0.0207(13) Uani 1 1 d . . .
C3A C 0.8120(8) -0.0735(5) 0.5429(4) 0.0289(18) Uani 1 1 d . . .
H3A H 0.7703 -0.0468 0.5825 0.035 Uiso 1 1 calc R . .
C4A C 0.9491(8) -0.0812(5) 0.5531(5) 0.0334(19) Uani 1 1 d . . .
H4A H 1.0017 -0.0605 0.5996 0.040 Uiso 1 1 calc R . .
C5A C 1.0082(9) -0.1194(5) 0.4946(5) 0.038(2) Uani 1 1 d . . .
H5A H 1.1032 -0.1244 0.5001 0.046 Uiso 1 1 calc R . .
C6A C 0.9305(8) -0.1498(5) 0.4293(5) 0.034(2) Uani 1 1 d . . .
H6A H 0.9718 -0.1766 0.3895 0.041 Uiso 1 1 calc R . .
C7A C 0.7925(8) -0.1430(4) 0.4188(4) 0.0207(15) Uani 1 1 d . . .
C8A C 0.7054(8) -0.1779(4) 0.3472(4) 0.0270(17) Uani 1 1 d . . .
C9A C 0.7737(9) -0.1711(5) 0.2798(4) 0.0331(19) Uani 1 1 d . . .
H9A H 0.8724 -0.1409 0.2802 0.040 Uiso 1 1 calc R . .
C10A C 0.6992(10) -0.2073(5) 0.2143(4) 0.040(2) Uani 1 1 d . . .
H10A H 0.7449 -0.2036 0.1686 0.048 Uiso 1 1 calc R . .
C11A C 0.5540(9) -0.2502(5) 0.2158(4) 0.035(2) Uani 1 1 d . . .
H11A H 0.4992 -0.2763 0.1708 0.042 Uiso 1 1 calc R . .
C12A C 0.4894(9) -0.2547(4) 0.2834(4) 0.0280(18) Uani 1 1 d . . .
H12A H 0.3909 -0.2850 0.2840 0.034 Uiso 1 1 calc R . .
N13A N 0.5640(6) -0.2167(3) 0.3488(3) 0.0213(13) Uani 1 1 d . . .
O1B O -0.1983(5) -0.0971(3) 0.9740(3) 0.0216(11) Uani 1 1 d . . .
N2B N -0.3390(7) -0.1015(4) 0.9804(4) 0.0280(15) Uani 1 1 d . . .
C3B C -0.3812(10) -0.0750(7) 1.0497(5) 0.051(2) Uani 1 1 d . . .
H3B H -0.3124 -0.0511 1.0903 0.061 Uiso 1 1 calc R . .
C4B C -0.5278(11) -0.0846(8) 1.0581(6) 0.068(3) Uani 1 1 d . . .
H4B H -0.5601 -0.0671 1.1052 0.081 Uiso 1 1 calc R . .
C5B C -0.6260(11) -0.1188(8) 0.9994(6) 0.077(3) Uani 1 1 d . . .
H5B H -0.7260 -0.1254 1.0056 0.093 Uiso 1 1 calc R . .
C6B C -0.5782(9) -0.1438(8) 0.9310(5) 0.067(3) Uani 1 1 d . . .
H6B H -0.6466 -0.1661 0.8900 0.081 Uiso 1 1 calc R . .
C7B C -0.4347(8) -0.1374(5) 0.9203(4) 0.0322(19) Uani 1 1 d . . .
C8B C -0.3831(8) -0.1691(5) 0.8486(4) 0.0239(16) Uani 1 1 d . . .
C9B C -0.4443(8) -0.1577(5) 0.7827(4) 0.0317(18) Uani 1 1 d . . .
H9B H -0.5134 -0.1276 0.7843 0.038 Uiso 1 1 calc R . .
C10B C -0.4034(8) -0.1905(5) 0.7159(4) 0.0319(19) Uani 1 1 d . . .
H10B H -0.4452 -0.1852 0.6704 0.038 Uiso 1 1 calc R . .
C11B C -0.2993(9) -0.2315(5) 0.7170(4) 0.037(2) Uani 1 1 d . . .
H11B H -0.2668 -0.2534 0.6716 0.044 Uiso 1 1 calc R . .
C12B C -0.2433(8) -0.2408(4) 0.7820(4) 0.0278(18) Uani 1 1 d . . .
H12B H -0.1747 -0.2711 0.7806 0.033 Uiso 1 1 calc R . .
N13B N -0.2804(6) -0.2089(3) 0.8492(3) 0.0206(13) Uani 1 1 d . . .
O1E O 0.3645(5) -0.3386(3) 0.4413(3) 0.0244(11) Uani 1 1 d . . .
O2E O 0.5839(5) -0.2792(3) 0.4949(3) 0.0250(11) Uani 1 1 d . . .
C2E C 0.4792(8) -0.3419(4) 0.4734(4) 0.0241(16) Uani 1 1 d . . .
C3E C 0.4912(8) -0.4236(4) 0.4870(4) 0.0283(18) Uani 1 1 d . . .
C4E C 0.3886(9) -0.4969(4) 0.4489(4) 0.0262(17) Uani 1 1 d . . .
H4E H 0.3159 -0.4937 0.4151 0.031 Uiso 1 1 calc R . .
C5E C 0.6020(9) -0.4271(5) 0.5375(4) 0.0311(19) Uani 1 1 d . . .
H5E H 0.6691 -0.3782 0.5617 0.037 Uiso 1 1 calc R . .

loop_
_atom_site_aniso_label
_atom_site_aniso_U_11
_atom_site_aniso_U_22
_atom_site_aniso_U_33
_atom_site_aniso_U_23
_atom_site_aniso_U_13
_atom_site_aniso_U_12
Co1 0.0161(7) 0.0120(6) 0.0138(6) 0.0026(5) 0.0004(5) 0.0035(5)
Co2 0.0172(7) 0.0168(6) 0.0132(6) 0.0031(5) 0.0008(5) 0.0047(5)
Co3 0.0194(5) 0.0171(4) 0.0156(5) 0.0027(4) -0.0003(4) -0.0004(4)
Co4 0.0215(5) 0.0145(4) 0.0168(5) 0.0023(3) 0.0005(4) 0.0078(4)
O1C 0.024(3) 0.025(2) 0.014(2) 0.0067(19) 0.005(2) 0.005(2)
O2C 0.023(3) 0.022(2) 0.017(2) 0.0013(19) 0.003(2) 0.008(2)
C2C 0.011(3) 0.027(4) 0.020(4) 0.012(3) 0.007(3) 0.008(3)
C3C 0.024(3) 0.022(3) 0.016(3) 0.003(2) 0.001(2) 0.007(2)
C4C 0.028(4) 0.017(3) 0.015(3) 0.004(3) 0.005(3) 0.005(3)
C5C 0.026(3) 0.019(3) 0.018(3) 0.001(2) 0.002(2) 0.003(2)
C6C 0.025(3) 0.019(2) 0.013(2) 0.001(2) 0.000(2) 0.009(2)
C7C 0.027(3) 0.016(2) 0.011(2) 0.006(2) 0.000(2) 0.010(2)
C8C 0.029(3) 0.018(2) 0.013(2) 0.004(2) -0.001(2) 0.007(2)
O9C 0.022(3) 0.020(2) 0.019(3) 0.0034(19) 0.001(2) 0.008(2)
C9C 0.013(3) 0.018(3) 0.015(3) 0.008(3) -0.001(3) 0.004(3)
O10C 0.031(3) 0.020(2) 0.019(3) 0.000(2) 0.002(2) 0.007(2)
O1D 0.028(3) 0.018(2) 0.011(2) 0.0044(18) -0.0034(19) 0.014(2)
O2D 0.022(3) 0.013(2) 0.024(3) -0.0012(19) -0.005(2) 0.0027(19)
C2D 0.016(4) 0.032(4) 0.009(3) 0.002(3) 0.001(3) 0.013(3)
C3D 0.018(4) 0.018(3) 0.022(4) 0.006(3) -0.001(3) 0.011(3)
C4D 0.027(4) 0.014(3) 0.029(4) 0.001(3) -0.004(3) 0.014(3)
C5D 0.031(4) 0.021(3) 0.013(3) -0.008(3) -0.001(3) 0.000(3)
C6D 0.014(3) 0.018(3) 0.018(3) 0.008(3) 0.007(3) 0.002(3)
C7D 0.042(5) 0.025(4) 0.007(3) 0.002(3) -0.004(3) 0.013(3)
C8D 0.029(4) 0.015(3) 0.014(3) -0.004(3) -0.003(3) 0.002(3)
O9D 0.018(3) 0.023(2) 0.027(3) 0.007(2) 0.001(2) 0.007(2)
C9D 0.023(4) 0.020(3) 0.023(4) 0.003(3) -0.004(3) 0.005(3)
O10D 0.030(3) 0.024(2) 0.016(2) 0.008(2) -0.001(2) -0.001(2)
O1F 0.031(3) 0.014(2) 0.037(3) 0.005(2) 0.005(2) -0.001(2)
O2F 0.027(3) 0.018(2) 0.035(3) 0.007(2) -0.006(2) -0.001(2)
C2F 0.039(5) 0.030(4) 0.021(4) 0.007(3) -0.003(3) 0.007(4)
C3F 0.052(5) 0.016(3) 0.019(4) 0.006(3) 0.000(4) -0.005(3)
C4F 0.036(5) 0.028(4) 0.052(6) 0.019(4) 0.022(4) 0.007(4)
C5F 0.027(5) 0.037(5) 0.047(5) 0.005(4) 0.014(4) 0.004(4)
O1A 0.013(2) 0.015(2) 0.024(3) 0.0038(18) 0.0060(19) 0.0105(18)
N2A 0.019(3) 0.021(3) 0.022(3) 0.000(2) 0.001(2) 0.008(2)
C3A 0.032(5) 0.037(4) 0.028(4) 0.009(3) 0.002(3) 0.024(4)
C4A 0.018(4) 0.039(4) 0.045(5) 0.011(4) 0.002(4) 0.009(4)
C5A 0.023(4) 0.053(5) 0.043(5) 0.004(4) 0.001(4) 0.022(4)
C6A 0.023(4) 0.049(5) 0.037(5) 0.012(4) 0.012(4) 0.015(4)
C7A 0.027(4) 0.017(3) 0.020(4) 0.004(3) 0.005(3) 0.009(3)
C8A 0.028(4) 0.018(3) 0.038(5) 0.002(3) 0.007(3) 0.012(3)
C9A 0.034(5) 0.033(4) 0.037(5) 0.006(4) 0.010(4) 0.016(4)
C10A 0.057(6) 0.058(6) 0.013(4) 0.001(4) 0.011(4) 0.030(5)
C11A 0.048(5) 0.047(5) 0.011(4) -0.003(3) 0.000(3) 0.018(4)
C12A 0.040(5) 0.031(4) 0.014(4) -0.006(3) -0.003(3) 0.017(4)
N13A 0.017(3) 0.014(3) 0.034(4) 0.005(2) -0.001(3) 0.006(2)
O1B 0.010(2) 0.014(2) 0.039(3) 0.003(2) 0.001(2) 0.0015(18)
N2B 0.022(3) 0.027(3) 0.035(4) 0.007(3) 0.001(3) 0.006(3)
C3B 0.033(4) 0.100(7) 0.030(4) 0.009(4) 0.010(4) 0.036(5)
C4B 0.037(4) 0.127(7) 0.038(4) 0.004(5) 0.006(4) 0.027(5)
C5B 0.033(4) 0.145(7) 0.046(5) -0.005(5) 0.007(4) 0.024(5)
C6B 0.019(4) 0.142(8) 0.038(5) -0.001(5) -0.001(4) 0.025(5)
C7B 0.014(4) 0.052(5) 0.028(4) 0.005(4) 0.005(3) 0.006(4)
C8B 0.023(4) 0.036(4) 0.010(3) 0.011(3) 0.000(3) 0.001(3)
C9B 0.023(4) 0.036(4) 0.034(5) 0.009(4) -0.005(3) 0.003(3)
C10B 0.031(5) 0.037(4) 0.023(4) 0.004(3) -0.013(3) 0.002(4)
C11B 0.043(5) 0.037(4) 0.018(4) -0.009(3) -0.004(4) -0.004(4)
C12B 0.023(4) 0.027(4) 0.029(4) -0.002(3) 0.002(3) 0.003(3)
N13B 0.018(3) 0.018(3) 0.021(3) 0.006(2) -0.001(2) -0.005(2)
O1E 0.033(3) 0.018(2) 0.026(3) 0.006(2) 0.000(2) 0.012(2)
O2E 0.026(3) 0.019(2) 0.030(3) 0.007(2) 0.000(2) 0.004(2)
C2E 0.025(4) 0.021(3) 0.028(4) 0.003(3) 0.002(3) 0.009(3)
C3E 0.029(4) 0.021(3) 0.035(4) 0.002(3) -0.005(3) 0.009(3)
C4E 0.042(5) 0.017(3) 0.023(4) 0.004(3) -0.003(3) 0.013(3)
C5E 0.040(5) 0.029(4) 0.027(4) -0.002(3) -0.005(4) 0.019(4)

loop_
_atom_type_symbol
_atom_type_description
_atom_type_scat_dispersion_real
_atom_type_scat_dispersion_imag
_atom_type_scat_source
C C 0.0033 0.0016 'International Tables Vol C Tables 4.2.6.8 and 6.1.1.4'
H H 0.0000 0.0000 'International Tables Vol C Tables 4.2.6.8 and 6.1.1.4'
Co Co 0.3494 0.9721 'International Tables Vol C Tables 4.2.6.8 and 6.1.1.4'
N N 0.0061 0.0033 'International Tables Vol C Tables 4.2.6.8 and 6.1.1.4'
O O 0.0106 0.0060 'International Tables Vol C Tables 4.2.6.8 and 6.1.1.4'

loop_
_geom_angle_atom_site_label_1
_geom_angle_atom_site_label_2
_geom_angle_atom_site_label_3
_geom_angle
_geom_angle_site_symmetry_1
_geom_angle_site_symmetry_3
O9C Co1 O9C 180.0 2_656 .
O9C Co1 O2D 91.61(19) 2_656 2_656
O9C Co1 O2D 88.39(19) 2_656 .
O9C Co1 O2D 88.39(19) . 2_656
O9C Co1 O2D 91.61(19) . .
O9C Co1 O1A 92.00(18) . .
O9C Co1 O1A 88.00(18) . 2_656
O9C Co1 O1A 92.00(18) 2_656 2_656
O9C Co1 O1A 88.00(18) 2_656 .
O2D Co1 O2D 180.0 . 2_656
O2D Co1 O1A 92.98(17) . 2_656
O2D Co1 O1A 87.02(17) 2_656 2_656
O2D Co1 O1A 87.02(17) . .
O2D Co1 O1A 92.98(17) 2_656 .
O1A Co1 O1A 180.00(17) . 2_656
O2C Co2 O2C 180.0 2_557 .
O2C Co2 O1B 92.31(18) . 2_557
O2C Co2 O1B 87.69(18) 2_557 2_557
O2C Co2 O1B 87.70(18) . .
O2C Co2 O1B 92.30(18) 2_557 .
O9D Co2 O2C 88.80(19) 1_556 2_557
O9D Co2 O2C 91.20(19) 2_556 2_557
O9D Co2 O2C 91.20(19) 1_556 .
O9D Co2 O2C 88.80(19) 2_556 .
O9D Co2 O9D 180.0 2_556 1_556
O9D Co2 O1B 89.91(19) 1_556 .
O9D Co2 O1B 90.09(19) 2_556 .
O9D Co2 O1B 90.09(19) 1_556 2_557
O9D Co2 O1B 89.91(19) 2_556 2_557
O1B Co2 O1B 180.0 2_557 .
O1C Co3 O10D 98.9(2) . 1_556
O1C Co3 O1F 101.50(19) . .
O1C Co3 O2F 163.23(18) . .
O1C Co3 C2F 133.4(2) . .
O1C Co3 O1B 98.33(19) . .
O1C Co3 N13B 86.7(2) . .
O10D Co3 O1F 91.4(2) 1_556 .
O10D Co3 O2F 87.07(19) 1_556 .
O10D Co3 C2F 87.5(2) 1_556 .
O10D Co3 N13B 170.0(2) 1_556 .
O1F Co3 O2F 62.51(19) . .
O1F Co3 C2F 32.0(2) . .
O1F Co3 N13B 95.6(2) . .
O2F Co3 C2F 30.6(2) . .
O1B Co3 O10D 91.58(19) . 1_556
O1B Co3 O1F 159.22(19) . .
O1B Co3 O2F 97.13(19) . .
O1B Co3 C2F 127.7(2) . .
O1B Co3 N13B 79.4(2) . .
N13B Co3 O2F 89.8(2) . .
N13B Co3 C2F 94.7(2) . .
O10C Co4 N13A 171.4(2) . .
O10C Co4 O1E 90.96(19) . .
O10C Co4 O2E 87.67(19) . .
O10C Co4 C2E 89.0(2) . .
O1D Co4 O10C 97.97(19) . .
O1D Co4 O1A 97.22(18) . .
O1D Co4 N13A 87.6(2) . .
O1D Co4 O1E 102.17(19) . .
O1D Co4 O2E 163.73(17) . .
O1D Co4 C2E 133.3(2) . .
O1A Co4 O10C 92.97(18) . .
O1A Co4 N13A 79.84(19) . .
O1A Co4 O1E 159.48(18) . .
O1A Co4 O2E 97.72(18) . .
O1A Co4 C2E 128.7(2) . .
N13A Co4 C2E 91.9(2) . .
O1E Co4 N13A 94.21(19) . .
O1E Co4 O2E 62.31(18) . .
O1E Co4 C2E 31.2(2) . .
O2E Co4 N13A 88.7(2) . .
O2E Co4 C2E 31.1(2) . .
C2C O1C Co3 127.6(4) . .
C2C O2C Co2 132.6(5) . .
O1C C2C C3C 116.9(6) . .
O2C C2C O1C 126.2(6) . .
O2C C2C C3C 116.9(6) . .
C4C C3C C2C 118.9(6) . .
C8C C3C C2C 122.1(6) . .
C8C C3C C4C 119.1(6) . .
C3C C4C H4C 120.0 . .
C5C C4C C3C 120.1(6) . .
C5C C4C H4C 120.0 . .
C4C C5C H5C 120.1 . .
C4C C5C C6C 119.9(7) . .
C6C C5C H5C 120.1 . .
C5C C6C C9C 118.6(6) . .
C7C C6C C5C 119.9(6) . .
C7C C6C C9C 121.5(6) . .
C6C C7C H7C 120.0 . .
C6C C7C C8C 120.1(6) . .
C8C C7C H7C 120.0 . .
C3C C8C C7C 120.8(6) . .
C3C C8C H8C 119.6 . .
C7C C8C H8C 119.6 . .
C9C O9C Co1 135.3(4) . .
O9C C9C C6C 116.4(5) . .
O10C C9C C6C 120.9(6) . .
O10C C9C O9C 122.7(6) . .
C9C O10C Co4 124.7(4) . .
C2D O1D Co4 128.4(4) . .
C2D O2D Co1 131.1(5) . .
O1D C2D O2D 126.9(6) . .
O1D C2D C3D 117.4(6) . .
O2D C2D C3D 115.7(6) . .
C4D C3D C2D 121.8(6) . .
C8D C3D C2D 119.2(6) . .
C8D C3D C4D 119.0(6) . .
C3D C4D H4D 119.1 . .
C5D C4D C3D 121.8(7) . .
C5D C4D H4D 119.1 . .
C4D C5D H5D 120.4 . .
C4D C5D C6D 119.1(6) . .
C6D C5D H5D 120.4 . .
C5D C6D C7D 120.9(6) . .
C5D C6D C9D 121.8(6) . .
C7D C6D C9D 117.3(6) . .
C6D C7D H7D 120.4 . .
C8D C7D C6D 119.2(7) . .
C8D C7D H7D 120.4 . .
C3D C8D H8D 120.0 . .
C7D C8D C3D 120.0(6) . .
C7D C8D H8D 120.0 . .
C9D O9D Co2 135.3(5) . 1_554
O9D C9D C6D 115.8(6) . .
O10D C9D C6D 118.5(6) . .
O10D C9D O9D 125.7(7) . .
C9D O10D Co3 121.8(5) . 1_554
C2F O1F Co3 89.3(4) . .
C2F O2F Co3 86.5(5) . .
O1F C2F Co3 58.7(4) . .
O1F C2F C3F 119.4(7) . .
O2F C2F Co3 62.9(4) . .
O2F C2F O1F 121.4(7) . .
O2F C2F C3F 119.2(7) . .
C3F C2F Co3 176.2(6) . .
C4F C3F C2F 118.5(7) . .
C5F C3F C2F 118.8(7) . .
C5F C3F C4F 122.6(7) . .
C3F C4F H4F 120.8 . .
C5F C4F C3F 118.4(7) 2_447 .
C5F C4F H4F 120.8 2_447 .
C3F C5F C4F 118.9(7) . 2_447
C3F C5F H5F 120.5 . .
C4F C5F H5F 120.5 2_447 .
Co4 O1A Co1 111.7(2) . .
N2A O1A Co1 134.6(3) . .
N2A O1A Co4 111.8(3) . .
O1A N2A C3A 118.7(5) . .
O1A N2A C7A 120.2(5) . .
C3A N2A C7A 121.1(6) . .
N2A C3A H3A 119.6 . .
N2A C3A C4A 120.8(7) . .
C4A C3A H3A 119.6 . .
C3A C4A H4A 120.7 . .
C3A C4A C5A 118.7(8) . .
C5A C4A H4A 120.7 . .
C4A C5A H5A 120.1 . .
C6A C5A C4A 119.8(7) . .
C6A C5A H5A 120.1 . .
C5A C6A H6A 119.1 . .
C5A C6A C7A 121.8(7) . .
C7A C6A H6A 119.1 . .
N2A C7A C6A 117.8(6) . .
N2A C7A C8A 120.3(6) . .
C6A C7A C8A 121.9(6) . .
C9A C8A C7A 119.4(7) . .
N13A C8A C7A 119.1(7) . .
N13A C8A C9A 121.6(7) . .
C8A C9A H9A 119.8 . .
C10A C9A C8A 120.4(8) . .
C10A C9A H9A 119.8 . .
C9A C10A H10A 120.9 . .
C9A C10A C11A 118.2(7) . .
C11A C10A H10A 120.9 . .
C10A C11A H11A 120.0 . .
C12A C11A C10A 119.9(7) . .
C12A C11A H11A 120.0 . .
C11A C12A H12A 119.2 . .
N13A C12A C11A 121.5(8) . .
N13A C12A H12A 119.2 . .
C8A N13A Co4 121.3(5) . .
C8A N13A C12A 118.3(7) . .
C12A N13A Co4 120.2(5) . .
Co3 O1B Co2 112.6(2) . .
N2B O1B Co2 134.1(4) . .
N2B O1B Co3 112.4(4) . .
O1B N2B C3B 117.3(6) . .
O1B N2B C7B 119.3(6) . .
C7B N2B C3B 123.2(7) . .
N2B C3B H3B 121.1 . .
N2B C3B C4B 117.7(8) . .
C4B C3B H3B 121.1 . .
C3B C4B H4B 119.6 . .
C5B C4B C3B 120.8(9) . .
C5B C4B H4B 119.6 . .
C4B C5B H5B 120.3 . .
C4B C5B C6B 119.4(9) . .
C6B C5B H5B 120.3 . .
C5B C6B H6B 119.0 . .
C7B C6B C5B 122.0(9) . .
C7B C6B H6B 119.0 . .
N2B C7B C6B 116.9(7) . .
N2B C7B C8B 120.5(6) . .
C6B C7B C8B 122.6(7) . .
C9B C8B C7B 118.6(7) . .
N13B C8B C7B 118.9(6) . .
N13B C8B C9B 122.5(6) . .
C8B C9B H9B 120.4 . .
C10B C9B C8B 119.3(7) . .
C10B C9B H9B 120.4 . .
C9B C10B H10B 121.1 . .
C9B C10B C11B 117.8(8) . .
C11B C10B H10B 121.1 . .
C10B C11B H11B 119.6 . .
C12B C11B C10B 120.7(7) . .
C12B C11B H11B 119.6 . .
C11B C12B H12B 118.4 . .
C11B C12B N13B 123.2(7) . .
N13B C12B H12B 118.4 . .
C8B N13B Co3 122.1(4) . .
C8B N13B C12B 116.4(6) . .
C12B N13B Co3 121.2(5) . .
C2E O1E Co4 89.2(4) . .
C2E O2E Co4 86.0(4) . .
O1E C2E Co4 59.6(3) . .
O1E C2E C3E 118.8(6) . .
O2E C2E Co4 63.0(4) . .
O2E C2E O1E 122.6(6) . .
O2E C2E C3E 118.6(7) . .
C3E C2E Co4 178.1(6) . .
C4E C3E C2E 118.9(7) . .
C5E C3E C2E 119.7(6) . .
C5E C3E C4E 121.4(7) . .
C3E C4E H4E 120.5 . .
C5E C4E C3E 119.0(7) 2_646 .
C5E C4E H4E 120.5 2_646 .
C3E C5E H5E 120.2 . .
C4E C5E C3E 119.6(7) 2_646 .
C4E C5E H5E 120.2 2_646 .

loop_
_geom_bond_atom_site_label_1
_geom_bond_atom_site_label_2
_geom_bond_distance
_geom_bond_site_symmetry_2
Co1 O9C 2.011(5) 2_656
Co1 O9C 2.011(5) .
Co1 O2D 2.061(4) 2_656
Co1 O2D 2.061(4) .
Co1 O1A 2.172(4) 2_656
Co1 O1A 2.172(4) .
Co2 O2C 2.063(4) .
Co2 O2C 2.063(4) 2_557
Co2 O9D 2.020(5) 1_556
Co2 O9D 2.020(5) 2_556
Co2 O1B 2.156(4) 2_557
Co2 O1B 2.156(4) .
Co3 O1C 2.041(5) .
Co3 O10D 2.065(5) 1_556
Co3 O1F 2.103(5) .
Co3 O2F 2.195(5) .
Co3 C2F 2.461(8) .
Co3 O1B 2.058(5) .
Co3 N13B 2.169(6) .
Co4 O10C 2.086(5) .
Co4 O1D 2.033(4) .
Co4 O1A 2.059(5) .
Co4 N13A 2.188(6) .
Co4 O1E 2.109(5) .
Co4 O2E 2.183(5) .
Co4 C2E 2.445(7) .
O1C C2C 1.267(8) .
O2C C2C 1.252(7) .
C2C C3C 1.516(9) .
C3C C4C 1.403(10) .
C3C C8C 1.390(8) .
C4C H4C 0.9500 .
C4C C5C 1.393(9) .
C5C H5C 0.9500 .
C5C C6C 1.402(8) .
C6C C7C 1.380(9) .
C6C C9C 1.477(9) .
C7C H7C 0.9500 .
C7C C8C 1.391(9) .
C8C H8C 0.9500 .
O9C C9C 1.296(8) .
C9C O10C 1.259(7) .
O1D C2D 1.261(8) .
O2D C2D 1.263(8) .
C2D C3D 1.513(9) .
C3D C4D 1.415(9) .
C3D C8D 1.396(9) .
C4D H4D 0.9500 .
C4D C5D 1.352(9) .
C5D H5D 0.9500 .
C5D C6D 1.391(10) .
C6D C7D 1.411(9) .
C6D C9D 1.514(9) .
C7D H7D 0.9500 .
C7D C8D 1.389(9) .
C8D H8D 0.9500 .
O9D Co2 2.020(5) 1_554
O9D C9D 1.274(8) .
C9D O10D 1.271(8) .
O10D Co3 2.065(5) 1_554
O1F C2F 1.303(9) .
O2F C2F 1.256(9) .
C2F C3F 1.533(10) .
C3F C4F 1.414(10) .
C3F C5F 1.373(11) .
C4F H4F 0.9500 .
C4F C5F 1.408(11) 2_447
C5F C4F 1.408(11) 2_447
C5F H5F 0.9500 .
O1A N2A 1.340(7) .
N2A C3A 1.355(9) .
N2A C7A 1.369(8) .
C3A H3A 0.9500 .
C3A C4A 1.380(10) .
C4A H4A 0.9500 .
C4A C5A 1.380(10) .
C5A H5A 0.9500 .
C5A C6A 1.353(11) .
C6A H6A 0.9500 .
C6A C7A 1.383(10) .
C7A C8A 1.495(10) .
C8A C9A 1.407(11) .
C8A N13A 1.346(9) .
C9A H9A 0.9500 .
C9A C10A 1.358(11) .
C10A H10A 0.9500 .
C10A C11A 1.395(12) .
C11A H11A 0.9500 .
C11A C12A 1.392(10) .
C12A H12A 0.9500 .
C12A N13A 1.361(8) .
O1B N2B 1.346(7) .
N2B C3B 1.382(10) .
N2B C7B 1.377(9) .
C3B H3B 0.9500 .
C3B C4B 1.391(12) .
C4B H4B 0.9500 .
C4B C5B 1.367(13) .
C5B H5B 0.9500 .
C5B C6B 1.384(12) .
C6B H6B 0.9500 .
C6B C7B 1.377(11) .
C7B C8B 1.483(10) .
C8B C9B 1.402(10) .
C8B N13B 1.355(9) .
C9B H9B 0.9500 .
C9B C10B 1.372(11) .
C10B H10B 0.9500 .
C10B C11B 1.381(11) .
C11B H11B 0.9500 .
C11B C12B 1.352(11) .
C12B H12B 0.9500 .
C12B N13B 1.357(8) .
O1E C2E 1.268(8) .
O2E C2E 1.265(8) .
C2E C3E 1.505(10) .
C3E C4E 1.444(9) .
C3E C5E 1.427(10) .
C4E H4E 0.9500 .
C4E C5E 1.400(10) 2_646
C5E C4E 1.400(10) 2_646
C5E H5E 0.9500 .

loop_
_geom_torsion_atom_site_label_1
_geom_torsion_atom_site_label_2
_geom_torsion_atom_site_label_3
_geom_torsion_atom_site_label_4
_geom_torsion
_geom_torsion_site_symmetry_1
_geom_torsion_site_symmetry_4
Co1 O9C C9C C6C 134.2(5) . .
Co1 O9C C9C O10C -48.7(9) . .
Co1 O2D C2D O1D -3.6(10) . .
Co1 O2D C2D C3D 178.0(4) . .
Co1 O1A N2A C3A 47.5(9) . .
Co1 O1A N2A C7A -135.9(5) . .
Co2 O2C C2C O1C 4.6(11) . .
Co2 O2C C2C C3C -175.9(4) . .
Co2 O9D C9D C6D -131.8(5) 1_554 .
Co2 O9D C9D O10D 46.7(10) 1_554 .
Co2 O1B N2B C3B -54.7(9) . .
Co2 O1B N2B C7B 130.2(6) . .
Co3 O1C C2C O2C 36.2(10) . .
Co3 O1C C2C C3C -143.3(5) . .
Co3 O1F C2F O2F 5.5(7) . .
Co3 O1F C2F C3F -176.2(6) . .
Co3 O2F C2F O1F -5.3(7) . .
Co3 O2F C2F C3F 176.4(6) . .
Co3 O1B N2B C3B 113.2(7) . .
Co3 O1B N2B C7B -61.9(7) . .
Co4 O1D C2D O2D -36.4(9) . .
Co4 O1D C2D C3D 142.0(5) . .
Co4 O1A N2A C3A -115.0(6) . .
Co4 O1A N2A C7A 61.6(7) . .
Co4 O1E C2E O2E -0.8(7) . .
Co4 O1E C2E C3E 178.7(6) . .
Co4 O2E C2E O1E 0.8(7) . .
Co4 O2E C2E C3E -178.7(6) . .
O1C C2C C3C C4C 177.0(6) . .
O1C C2C C3C C8C -3.7(10) . .
O2C C2C C3C C4C -2.6(10) . .
O2C C2C C3C C8C 176.8(6) . .
C2C C3C C4C C5C -178.7(6) . .
C2C C3C C8C C7C 179.9(6) . .
C3C C4C C5C C6C 0.0(11) . .
C4C C3C C8C C7C -0.7(10) . .
C4C C5C C6C C7C -3.2(11) . .
C4C C5C C6C C9C 178.9(6) . .
C5C C6C C7C C8C 4.5(10) . .
C5C C6C C9C O9C -17.1(9) . .
C5C C6C C9C O10C 165.7(6) . .
C6C C7C C8C C3C -2.5(10) . .
C6C C9C O10C Co4 174.8(4) . .
C7C C6C C9C O9C 165.1(6) . .
C7C C6C C9C O10C -12.1(10) . .
C8C C3C C4C C5C 2.0(11) . .
O9C C9C O10C Co4 -2.1(9) . .
C9C C6C C7C C8C -177.7(6) . .
O1D C2D C3D C4D -1.6(9) . .
O1D C2D C3D C8D -179.9(6) . .
O2D C2D C3D C4D 176.9(6) . .
O2D C2D C3D C8D -1.3(9) . .
C2D C3D C4D C5D -179.4(6) . .
C2D C3D C8D C7D 177.4(6) . .
C3D C4D C5D C6D 2.5(11) . .
C4D C3D C8D C7D -0.9(10) . .
C4D C5D C6D C7D -1.9(10) . .
C4D C5D C6D C9D 176.4(6) . .
C5D C6D C7D C8D -0.1(10) . .
C5D C6D C9D O9D -160.3(6) . .
C5D C6D C9D O10D 21.2(10) . .
C6D C7D C8D C3D 1.5(10) . .
C6D C9D O10D Co3 -177.5(4) . 1_554
C7D C6D C9D O9D 18.1(9) . .
C7D C6D C9D O10D -160.5(6) . .
C8D C3D C4D C5D -1.1(11) . .
O9D C9D O10D Co3 4.1(10) . 1_554
C9D C6D C7D C8D -178.4(6) . .
O1F C2F C3F C4F 3.6(11) . .
O1F C2F C3F C5F -172.4(7) . .
O2F C2F C3F C4F -178.1(7) . .
O2F C2F C3F C5F 6.0(11) . .
C2F C3F C4F C5F -178.9(7) . 2_447
C2F C3F C5F C4F 178.9(7) . 2_447
C4F C3F C5F C4F 3.1(14) . 2_447
C5F C3F C4F C5F -3.1(14) . 2_447
O1A N2A C3A C4A 177.3(7) . .
O1A N2A C7A C6A -177.8(6) . .
O1A N2A C7A C8A 1.7(10) . .
N2A C3A C4A C5A 0.6(12) . .
N2A C7A C8A C9A 140.1(7) . .
N2A C7A C8A N13A -41.3(9) . .
C3A N2A C7A C6A -1.3(10) . .
C3A N2A C7A C8A 178.2(7) . .
C3A C4A C5A C6A -1.3(13) . .
C4A C5A C6A C7A 0.7(14) . .
C5A C6A C7A N2A 0.6(12) . .
C5A C6A C7A C8A -178.9(8) . .
C6A C7A C8A C9A -40.4(10) . .
C6A C7A C8A N13A 138.2(7) . .
C7A N2A C3A C4A 0.7(11) . .
C7A C8A C9A C10A 175.2(7) . .
C7A C8A N13A Co4 11.2(8) . .
C7A C8A N13A C12A -174.0(6) . .
C8A C9A C10A C11A 0.8(12) . .
C9A C8A N13A Co4 -170.3(5) . .
C9A C8A N13A C12A 4.6(10) . .
C9A C10A C11A C12A 0.1(13) . .
C10A C11A C12A N13A 1.3(12) . .
C11A C12A N13A Co4 171.3(6) . .
C11A C12A N13A C8A -3.6(10) . .
N13A C8A C9A C10A -3.3(11) . .
O1B N2B C3B C4B -175.7(9) . .
O1B N2B C7B C6B 177.0(8) . .
O1B N2B C7B C8B -1.4(11) . .
N2B C3B C4B C5B -0.2(18) . .
N2B C7B C8B C9B -140.7(8) . .
N2B C7B C8B N13B 40.3(11) . .
C3B N2B C7B C6B 2.2(13) . .
C3B N2B C7B C8B -176.2(8) . .
C3B C4B C5B C6B 0(2) . .
C4B C5B C6B C7B 2(2) . .
C5B C6B C7B N2B -2.7(17) . .
C5B C6B C7B C8B 175.7(11) . .
C6B C7B C8B C9B 41.0(13) . .
C6B C7B C8B N13B -138.1(10) . .
C7B N2B C3B C4B -0.8(14) . .
C7B C8B C9B C10B -176.5(7) . .
C7B C8B N13B Co3 -10.3(9) . .
C7B C8B N13B C12B 176.3(6) . .
C8B C9B C10B C11B -1.9(12) . .
C9B C8B N13B Co3 170.7(5) . .
C9B C8B N13B C12B -2.7(10) . .
C9B C10B C11B C12B 1.9(12) . .
C10B C11B C12B N13B -2.3(12) . .
C11B C12B N13B Co3 -170.9(6) . .
C11B C12B N13B C8B 2.7(10) . .
N13B C8B C9B C10B 2.5(11) . .
O1E C2E C3E C4E 14.1(11) . .
O1E C2E C3E C5E -165.4(7) . .
O2E C2E C3E C4E -166.4(7) . .
O2E C2E C3E C5E 14.2(11) . .
C2E C3E C4E C5E -178.9(7) . 2_646
C2E C3E C5E C4E 178.9(7) . 2_646
C4E C3E C5E C4E -0.6(13) . 2_646
C5E C3E C4E C5E 0.6(13) . 2_646

loop_
_platon_squeeze_void_nr
_platon_squeeze_void_average_x
_platon_squeeze_void_average_y
_platon_squeeze_void_average_z
_platon_squeeze_void_volume
_platon_squeeze_void_count_electrons
1 0.039 0.500 0.491 1013.8 213.0
